data_4026181
loop_
_publ_author_name
'Marianne Lenes Rosenberg'
'Kl\'ara Vla\<san\'a'
'Nalinava Sen Gupta'
'David Wragg'
'Mats Tilset'

_publ_section_title
;
 Highlycis-Selective Rh(I)-Catalyzed Cyclopropanation Reactions
;
_journal_name_full 'Journal of Organic Chemistry'
_journal_page_first 2465
_journal_page_last 2470
_journal_paper_doi 10.1021/jo102140z
_journal_volume 76
_journal_year 2011
_chemical_formula_moiety 'C32 H12 B F24, C26 H27 N3 Rh'
_chemical_formula_sum 'C58 H39 B F24 N3 Rh'
_chemical_formula_weight 1347.64
_chemical_name_systematic
;
 ?
;
_space_group_IT_number 12
_symmetry_cell_setting monoclinic
_symmetry_space_group_name_Hall '-C 2y'
_symmetry_space_group_name_H-M 'C 1 2/m 1'
_atom_sites_solution_hydrogens geom
_atom_sites_solution_primary direct
_atom_sites_solution_secondary difmap
_audit_creation_method SHELXL-97
_cell_angle_alpha 90.00
_cell_angle_beta 90.355(3)
_cell_angle_gamma 90.00
_cell_formula_units_Z 4
_cell_length_a 18.846(3)
_cell_length_b 16.285(3)
_cell_length_c 18.584(5)
_cell_measurement_reflns_used 3860
_cell_measurement_temperature 110(2)
_cell_measurement_theta_max 20.11
_cell_measurement_theta_min 2.16
_cell_volume 5703(2)
_computing_cell_refinement 'Bruker SMART'
_computing_data_collection 'Bruker SMART'
_computing_data_reduction 'Bruker SAINT'
_computing_molecular_graphics 'Diamond (Crystal impact, 2009)'
_computing_publication_material 'Platon (Spek, 2009)'
_computing_structure_refinement 'SHELXL-97 (Sheldrick, 2008)'
_computing_structure_solution 'SHELXS-97 (sheldrick, 2008)'
_diffrn_ambient_temperature 110(2)
_diffrn_measured_fraction_theta_full 0.752
_diffrn_measured_fraction_theta_max 0.752
_diffrn_measurement_device_type 'CCD area detector'
_diffrn_measurement_method 'phi and omega scans'
_diffrn_radiation_monochromator graphite
_diffrn_radiation_source 'sealed tube'
_diffrn_radiation_type MoK\a
_diffrn_radiation_wavelength 0.71073
_diffrn_reflns_av_R_equivalents 0.0731
_diffrn_reflns_av_sigmaI/netI 0.1324
_diffrn_reflns_limit_h_max 20
_diffrn_reflns_limit_h_min -20
_diffrn_reflns_limit_k_max 17
_diffrn_reflns_limit_k_min -17
_diffrn_reflns_limit_l_max 20
_diffrn_reflns_limit_l_min -20
_diffrn_reflns_number 10560
_diffrn_reflns_theta_full 22.78
_diffrn_reflns_theta_max 22.78
_diffrn_reflns_theta_min 1.65
_exptl_absorpt_coefficient_mu 0.420
_exptl_absorpt_correction_T_max 0.979
_exptl_absorpt_correction_T_min 0.895
_exptl_absorpt_correction_type multi-scan
_exptl_absorpt_process_details 'SADABS; Sheldrick, 2004'
_exptl_crystal_colour red
_exptl_crystal_density_diffrn 1.569
_exptl_crystal_description plate
_exptl_crystal_F_000 2696
_exptl_crystal_size_max 0.34
_exptl_crystal_size_mid 0.22
_exptl_crystal_size_min 0.05
_refine_diff_density_max 0.799
_refine_diff_density_min -0.555
_refine_diff_density_rms 0.073
_refine_ls_extinction_method none
_refine_ls_goodness_of_fit_ref 0.917
_refine_ls_hydrogen_treatment constr
_refine_ls_matrix_type full
_refine_ls_number_parameters 418
_refine_ls_number_reflns 3027
_refine_ls_number_restraints 0
_refine_ls_restrained_S_all 0.917
_refine_ls_R_factor_all 0.1299
_refine_ls_R_factor_gt 0.0836
_refine_ls_shift/su_max 0.000
_refine_ls_shift/su_mean 0.000
_refine_ls_structure_factor_coef Fsqd
_refine_ls_weighting_details 'calc w=1/[\s^2^(Fo^2^)+(0.1442P)^2^+0.0000P] where P=(Fo^2^+2Fc^2^)/3'
_refine_ls_weighting_scheme calc
_refine_ls_wR_factor_gt 0.2099
_refine_ls_wR_factor_ref 0.2361
_reflns_number_gt 1664
_reflns_number_total 3027
_reflns_threshold_expression >2\s(I)
_cod_data_source_file jo102140z_si_001.cif
_cod_data_source_block addsym1
_cod_database_code 4026181

loop_
_symmetry_equiv_pos_as_xyz
'x, y, z'
'-x, y, -z'
'x+1/2, y+1/2, z'
'-x+1/2, y+1/2, -z'
'-x, -y, -z'
'x, -y, z'
'-x+1/2, -y+1/2, -z'
'x+1/2, -y+1/2, z'

loop_
_atom_site_label
_atom_site_type_symbol
_atom_site_fract_x
_atom_site_fract_y
_atom_site_fract_z
_atom_site_U_iso_or_equiv
_atom_site_adp_type
_atom_site_occupancy
_atom_site_symmetry_multiplicity
_atom_site_calc_flag
_atom_site_refinement_flags
F3 F 0.9314(5) 0.2331(8) 0.5907(5) 0.142(4) Uani 1 1 d .
F2 F 0.9540(6) 0.2103(10) 0.6991(6) 0.165(5) Uani 1 1 d .
F1 F 0.9565(6) 0.1151(8) 0.6275(10) 0.196(7) Uani 1 1 d .
F4 F 0.6184(8) 0.2634(11) 0.6458(6) 0.206(8) Uani 1 1 d .
F5 F 0.6854(7) 0.2981(7) 0.5654(8) 0.172(5) Uani 1 1 d .
F6 F 0.6296(10) 0.1955(9) 0.5608(10) 0.221(9) Uani 1 1 d .
F8 F 0.8237(10) 0.2122(6) 0.9673(9) 0.206(8) Uani 1 1 d .
F7 F 0.9167(9) 0.1819(9) 0.9587(11) 0.244(10) Uani 1 1 d .
F9 F 0.8629(9) 0.1509(6) 1.0494(5) 0.173(6) Uani 1 1 d .
F12 F 0.4644(6) -0.1519(7) 0.8929(13) 0.235(10) Uani 1 1 d .
F10 F 0.5610(7) -0.1935(8) 0.9231(10) 0.195(7) Uani 1 1 d .
F11 F 0.5259(14) -0.2017(9) 0.8230(9) 0.251(11) Uani 1 1 d .
C19 C 0.7574(5) 0.0787(5) 0.7225(4) 0.0455(19) Uani 1 1 d .
C24 C 0.7057(4) 0.1244(6) 0.6858(4) 0.050(2) Uani 1 1 d .
H24 H 0.6581 0.1119 0.6927 0.061 Uiso 1 1 calc R
C23 C 0.7237(5) 0.1884(6) 0.6390(5) 0.058(2) Uani 1 1 d .
C22 C 0.7929(7) 0.2073(7) 0.6257(5) 0.072(3) Uani 1 1 d .
H22 H 0.8041 0.2488 0.5933 0.087 Uiso 1 1 calc R
C20 C 0.8282(5) 0.1008(6) 0.7078(5) 0.054(2) Uani 1 1 d .
H20 H 0.8649 0.0723 0.7302 0.065 Uiso 1 1 calc R
C21 C 0.8448(5) 0.1659(6) 0.6595(5) 0.058(2) Uani 1 1 d .
C25 C 0.9231(8) 0.1771(10) 0.6428(8) 0.091(4) Uani 1 1 d .
C26 C 0.6653(7) 0.2364(8) 0.6045(6) 0.080(3) Uani 1 1 d .
C27 C 0.7899(6) 0.0000 0.8454(6) 0.042(3) Uani 1 2 d S
C28 C 0.8097(4) 0.0721(5) 0.8814(5) 0.0465(19) Uani 1 1 d .
H28 H 0.7996 0.1222 0.8596 0.056 Uiso 1 1 calc R
C29 C 0.8433(5) 0.0723(5) 0.9469(4) 0.048(2) Uani 1 1 d .
C30 C 0.8590(7) 0.0000 0.9813(6) 0.051(3) Uani 1 2 d S
H30 H 0.8798 0.0000 1.0268 0.061 Uiso 1 2 calc SR
C31 C 0.8625(6) 0.1524(6) 0.9826(5) 0.062(3) Uani 1 1 d .
C32 C 0.6598(5) 0.0000 0.8071(5) 0.037(2) Uani 1 2 d S
C33 C 0.6262(5) -0.0720(6) 0.8266(4) 0.052(2) Uani 1 1 d .
H33 H 0.6486 -0.1218 0.8178 0.063 Uiso 1 1 calc R
C34 C 0.5605(5) -0.0723(7) 0.8587(5) 0.059(2) Uani 1 1 d .
C35 C 0.5276(7) 0.0000 0.8760(7) 0.063(4) Uani 1 2 d S
H35 H 0.4839 0.0000 0.8990 0.075 Uiso 1 2 calc SR
C36 C 0.5266(6) -0.1523(7) 0.8763(7) 0.074(3) Uani 1 1 d .
B1 B 0.7416(6) 0.0000 0.7737(7) 0.041(3) Uani 1 2 d S
Rh1 Rh 0.67187(6) 0.0000 0.34329(6) 0.0662(5) Uani 1 2 d S
N1 N 0.7456(6) 0.0000 0.2613(6) 0.068(3) Uani 1 2 d S
N2 N 0.8221(6) 0.0000 0.3573(7) 0.063(3) Uani 1 2 d S
N3 N 0.7927(7) 0.0000 0.4645(6) 0.072(3) Uani 1 2 d S
C1 C 0.7649(7) 0.0000 0.3946(6) 0.047(3) Uani 1 2 d S
C2 C 0.8649(10) 0.0000 0.4623(8) 0.073(4) Uani 1 2 d S
H2 H 0.8942 0.0000 0.5027 0.088 Uiso 1 2 calc SR
C3 C 0.8872(9) 0.0000 0.3976(9) 0.076(4) Uani 1 2 d S
H3 H 0.9337 0.0000 0.3809 0.091 Uiso 1 2 calc SR
C4 C 0.8256(8) 0.0000 0.2833(6) 0.061(2) Uani 1 2 d S
C9 C 0.7529(8) 0.0000 0.5296(6) 0.061(2) Uani 1 2 d S
H9A H 0.7032 0.0000 0.5184 0.091 Uiso 1 2 calc SR
H9C H 0.7645 0.0481 0.5571 0.091 Uiso 0.50 1 calc PR
H9B H 0.7645 -0.0481 0.5571 0.091 Uiso 0.50 1 calc PR
C14 C 0.7262(7) 0.0000 0.1856(7) 0.057(3) Uani 1 2 d S
C15 C 0.7141(6) -0.0750(8) 0.1521(6) 0.072(3) Uani 1 1 d .
C8 C 0.5915(6) -0.0397(9) 0.4125(7) 0.091(4) Uani 1 1 d .
H8 H 0.6021 -0.0714 0.4562 0.109 Uiso 1 1 calc R
C5 C 0.5760(6) -0.0418(10) 0.2877(7) 0.094(4) Uani 1 1 d .
H5 H 0.5770 -0.0747 0.2435 0.113 Uiso 1 1 calc R
C16 C 0.6900(6) -0.0739(8) 0.0805(6) 0.080(3) Uani 1 1 d .
H16 H 0.6810 -0.1228 0.0563 0.096 Uiso 1 1 calc R
C7 C 0.4839(10) 0.0000 0.3644(14) 0.101(6) Uani 1 2 d S
H7A H 0.4484 0.0000 0.3263 0.121 Uiso 1 2 calc SR
H7B H 0.4608 0.0000 0.4109 0.121 Uiso 1 2 calc SR
C6 C 0.5356(7) -0.0688(9) 0.3569(8) 0.099(4) Uani 1 1 d .
H6 H 0.5181 -0.1253 0.3600 0.119 Uiso 1 1 calc R
C18 C 0.7242(10) -0.1554(8) 0.1897(8) 0.103(4) Uani 1 1 d .
H18A H 0.7136 -0.1994 0.1570 0.155 Uiso 1 1 calc R
H18B H 0.6930 -0.1583 0.2302 0.155 Uiso 1 1 calc R
H18C H 0.7725 -0.1601 0.2059 0.155 Uiso 1 1 calc R
C17 C 0.6797(8) 0.0000 0.0464(8) 0.078(5) Uani 1 2 d S
H17 H 0.6652 0.0000 -0.0015 0.094 Uiso 1 2 calc SR
C11 C 0.9073(7) 0.0729(9) 0.2135(9) 0.105(5) Uani 1 1 d .
H11 H 0.8857 0.1228 0.2241 0.126 Uiso 1 1 calc R
C12 C 0.9695(8) 0.0717(10) 0.1772(9) 0.105(5) Uani 1 1 d .
H12 H 0.9922 0.1206 0.1658 0.126 Uiso 1 1 calc R
C13 C 0.9981(7) 0.0000 0.1577(9) 0.073(4) Uani 1 2 d S
H13 H 1.0390 0.0000 0.1299 0.088 Uiso 1 2 calc SR
C10 C 0.8758(7) 0.0000 0.2349(7) 0.059(3) Uani 1 2 d S

loop_
_atom_site_aniso_label
_atom_site_aniso_U_11
_atom_site_aniso_U_22
_atom_site_aniso_U_33
_atom_site_aniso_U_23
_atom_site_aniso_U_13
_atom_site_aniso_U_12
F3 0.130(7) 0.174(10) 0.122(6) 0.061(7) 0.009(5) -0.053(6)
F2 0.121(7) 0.243(15) 0.132(8) 0.038(9) -0.033(6) -0.084(8)
F1 0.112(7) 0.116(8) 0.36(2) 0.014(11) 0.113(10) -0.002(6)
F4 0.200(12) 0.287(18) 0.130(8) 0.055(10) 0.019(8) 0.174(13)
F5 0.188(10) 0.129(8) 0.199(11) 0.100(9) -0.016(9) 0.046(8)
F6 0.265(17) 0.149(11) 0.246(16) 0.015(11) -0.178(16) 0.038(11)
F8 0.297(18) 0.058(6) 0.261(15) -0.056(7) -0.145(15) 0.030(8)
F7 0.204(13) 0.156(11) 0.37(2) -0.180(13) 0.149(14) -0.128(11)
F9 0.335(18) 0.107(7) 0.078(6) -0.040(5) -0.002(7) -0.085(9)
F12 0.111(7) 0.115(8) 0.48(3) 0.119(12) 0.099(12) 0.001(6)
F10 0.182(11) 0.113(8) 0.289(17) 0.126(11) -0.033(11) -0.009(7)
F11 0.42(3) 0.127(10) 0.205(14) -0.040(10) 0.098(16) -0.177(15)
C19 0.066(5) 0.039(5) 0.032(4) 0.000(3) 0.002(4) -0.002(4)
C24 0.054(5) 0.050(5) 0.047(5) -0.002(4) -0.004(4) -0.004(4)
C23 0.076(6) 0.052(6) 0.046(5) 0.004(4) 0.004(4) 0.007(5)
C22 0.121(10) 0.049(6) 0.047(5) 0.023(5) -0.006(6) -0.019(6)
C20 0.063(5) 0.053(6) 0.046(5) 0.009(4) -0.004(4) -0.005(4)
C21 0.057(5) 0.057(6) 0.060(5) 0.001(5) 0.004(4) -0.013(4)
C25 0.089(8) 0.091(10) 0.094(9) 0.035(8) 0.003(7) -0.039(8)
C26 0.100(8) 0.077(8) 0.062(7) 0.022(6) -0.012(7) 0.016(7)
C27 0.051(6) 0.039(7) 0.037(6) 0.000 0.009(5) 0.000
C28 0.058(5) 0.031(4) 0.051(5) 0.004(4) -0.002(4) -0.005(3)
C29 0.064(5) 0.036(5) 0.044(5) -0.005(4) 0.000(4) -0.002(4)
C30 0.068(7) 0.051(8) 0.034(6) 0.000 -0.001(5) 0.000
C31 0.087(7) 0.046(6) 0.054(6) 0.001(4) -0.022(5) -0.018(5)
C32 0.049(6) 0.036(6) 0.026(5) 0.000 0.002(4) 0.000
C33 0.060(5) 0.060(6) 0.036(4) 0.001(4) -0.002(4) 0.005(4)
C34 0.065(6) 0.071(7) 0.042(5) 0.014(4) -0.006(4) 0.003(5)
C35 0.057(7) 0.084(11) 0.048(7) 0.000 0.001(6) 0.000
C36 0.071(7) 0.065(8) 0.084(8) 0.019(6) 0.009(5) -0.013(5)
B1 0.039(6) 0.039(7) 0.046(7) 0.000 0.003(5) 0.000
Rh1 0.0642(7) 0.0833(9) 0.0511(7) 0.000 0.0033(5) 0.000
N1 0.080(7) 0.091(9) 0.034(6) 0.000 -0.001(5) 0.000
N2 0.071(7) 0.041(6) 0.076(8) 0.000 -0.033(7) 0.000
N3 0.093(9) 0.068(8) 0.056(7) 0.000 -0.015(6) 0.000
C1 0.063(7) 0.044(7) 0.032(6) 0.000 -0.003(5) 0.000
C2 0.106(13) 0.064(10) 0.049(9) 0.000 -0.025(8) 0.000
C3 0.078(9) 0.071(10) 0.080(12) 0.000 -0.018(8) 0.000
C4 0.099(7) 0.061(6) 0.021(4) 0.000 0.015(4) 0.000
C9 0.099(7) 0.061(6) 0.021(4) 0.000 0.015(4) 0.000
C14 0.057(7) 0.078(10) 0.036(7) 0.000 -0.004(5) 0.000
C15 0.068(6) 0.091(9) 0.056(6) 0.002(6) -0.006(5) -0.003(5)
C8 0.072(6) 0.101(9) 0.098(8) 0.026(7) 0.017(6) -0.007(6)
C5 0.074(6) 0.124(11) 0.084(8) -0.030(7) -0.013(6) -0.001(6)
C16 0.074(7) 0.093(9) 0.073(8) -0.016(7) -0.004(5) -0.005(6)
C7 0.080(11) 0.086(13) 0.136(17) 0.000 0.008(11) 0.000
C6 0.097(9) 0.081(9) 0.121(11) 0.002(8) -0.003(8) -0.006(7)
C18 0.147(12) 0.055(8) 0.107(10) -0.019(7) -0.011(8) 0.019(7)
C17 0.078(10) 0.106(15) 0.051(8) 0.000 -0.004(7) 0.000
C11 0.086(8) 0.092(10) 0.139(13) -0.004(9) 0.045(8) -0.011(7)
C12 0.112(10) 0.085(10) 0.120(11) -0.003(8) 0.031(9) -0.026(8)
C13 0.050(7) 0.087(13) 0.083(10) 0.000 0.015(7) 0.000
C10 0.060(7) 0.060(9) 0.058(8) 0.000 -0.004(6) 0.000

loop_
_atom_type_symbol
_atom_type_description
_atom_type_scat_dispersion_real
_atom_type_scat_dispersion_imag
_atom_type_scat_source
C C 0.0033 0.0016 'International Tables Vol C Tables 4.2.6.8 and 6.1.1.4'
H H 0.0000 0.0000 'International Tables Vol C Tables 4.2.6.8 and 6.1.1.4'
B B 0.0013 0.0007 'International Tables Vol C Tables 4.2.6.8 and 6.1.1.4'
F F 0.0171 0.0103 'International Tables Vol C Tables 4.2.6.8 and 6.1.1.4'
N N 0.0061 0.0033 'International Tables Vol C Tables 4.2.6.8 and 6.1.1.4'
Rh Rh -1.1178 0.9187 'International Tables Vol C Tables 4.2.6.8 and 6.1.1.4'

loop_
_geom_angle_atom_site_label_1
_geom_angle_atom_site_label_2
_geom_angle_atom_site_label_3
_geom_angle
_geom_angle_site_symmetry_1
_geom_angle_site_symmetry_3
C24 C19 C20 115.3(8) . .
C24 C19 B1 125.1(8) . .
C20 C19 B1 119.4(8) . .
C19 C24 C23 121.8(8) . .
C19 C24 H24 119.1 . .
C23 C24 H24 119.1 . .
C22 C23 C24 121.1(9) . .
C22 C23 C26 120.6(9) . .
C24 C23 C26 118.4(9) . .
C21 C22 C23 119.8(9) . .
C21 C22 H22 120.1 . .
C23 C22 H22 120.1 . .
C19 C20 C21 121.5(8) . .
C19 C20 H20 119.2 . .
C21 C20 H20 119.2 . .
C22 C21 C20 120.5(9) . .
C22 C21 C25 123.3(10) . .
C20 C21 C25 115.7(9) . .
F1 C25 F2 107.4(15) . .
F1 C25 F3 109.3(14) . .
F2 C25 F3 104.0(12) . .
F1 C25 C21 116.8(12) . .
F2 C25 C21 108.3(12) . .
F3 C25 C21 110.3(12) . .
F6 C26 F4 101.9(16) . .
F6 C26 F5 102.1(13) . .
F4 C26 F5 106.3(13) . .
F6 C26 C23 113.3(12) . .
F4 C26 C23 116.2(9) . .
F5 C26 C23 115.4(12) . .
C28 C27 C28 113.9(11) 6 .
C28 C27 B1 122.9(5) 6 .
C28 C27 B1 122.9(5) . .
C29 C28 C27 123.2(8) . .
C29 C28 H28 118.4 . .
C27 C28 H28 118.4 . .
C30 C29 C28 120.7(8) . .
C30 C29 C31 119.2(8) . .
C28 C29 C31 120.2(8) . .
C29 C30 C29 118.3(11) 6 .
C29 C30 H30 120.8 6 .
C29 C30 H30 120.8 . .
F7 C31 F9 111.9(14) . .
F7 C31 F8 95.8(15) . .
F9 C31 F8 104.1(13) . .
F7 C31 C29 112.4(10) . .
F9 C31 C29 115.1(9) . .
F8 C31 C29 115.8(9) . .
C33 C32 C33 116.0(10) . 6
C33 C32 B1 121.7(5) . .
C33 C32 B1 121.7(5) 6 .
C34 C33 C32 122.2(9) . .
C34 C33 H33 118.9 . .
C32 C33 H33 118.9 . .
C35 C34 C33 120.5(10) . .
C35 C34 C36 120.3(9) . .
C33 C34 C36 119.1(10) . .
C34 C35 C34 118.4(12) 6 .
C34 C35 H35 120.8 6 .
C34 C35 H35 120.8 . .
F12 C36 F10 108.5(13) . .
F12 C36 F11 101.2(17) . .
F10 C36 F11 101.6(16) . .
F12 C36 C34 117.9(11) . .
F10 C36 C34 113.2(11) . .
F11 C36 C34 112.7(10) . .
C27 B1 C19 112.4(6) . 6
C27 B1 C19 112.4(6) . .
C19 B1 C19 104.1(9) 6 .
C27 B1 C32 102.2(9) . .
C19 B1 C32 113.1(6) 6 .
C19 B1 C32 113.1(6) . .
C1 Rh1 N1 76.1(5) . .
C1 Rh1 C8 110.1(5) . .
N1 Rh1 C8 160.7(4) . .
C1 Rh1 C8 110.1(5) . 6
N1 Rh1 C8 160.7(4) . 6
C8 Rh1 C8 35.9(8) . 6
C1 Rh1 C5 161.8(4) . .
N1 Rh1 C5 102.1(5) . .
C8 Rh1 C5 66.2(5) . .
C8 Rh1 C5 77.8(5) 6 .
C1 Rh1 C5 161.8(4) . 6
N1 Rh1 C5 102.1(5) . 6
C8 Rh1 C5 77.8(5) . 6
C8 Rh1 C5 66.2(5) 6 6
C5 Rh1 C5 36.3(8) . 6
C14 N1 C4 119.4(10) . .
C14 N1 Rh1 123.2(9) . .
C4 N1 Rh1 117.4(7) . .
C1 N2 C4 125.8(11) . .
C1 N2 C3 115.8(12) . .
C4 N2 C3 118.4(14) . .
C2 N3 C1 109.9(12) . .
C2 N3 C9 123.8(12) . .
C1 N3 C9 126.3(13) . .
N2 C1 N3 101.0(11) . .
N2 C1 Rh1 118.7(8) . .
N3 C1 Rh1 140.3(10) . .
C3 C2 N3 111.4(13) . .
C3 C2 H2 124.3 . .
N3 C2 H2 124.3 . .
C2 C3 N2 101.9(15) . .
C2 C3 H3 129.1 . .
N2 C3 H3 129.1 . .
C10 C4 N2 136.4(14) . .
C10 C4 N1 121.5(11) . .
N2 C4 N1 102.1(10) . .
N3 C9 H9A 109.5 . .
N3 C9 H9C 109.5 . .
H9A C9 H9C 109.5 . .
N3 C9 H9B 109.5 . .
H9A C9 H9B 109.5 . .
H9C C9 H9B 109.5 . .
C15 C14 C15 123.2(12) . 6
C15 C14 N1 118.3(6) . .
C15 C14 N1 118.3(6) 6 .
C14 C15 C16 117.6(11) . .
C14 C15 C18 122.8(10) . .
C16 C15 C18 119.6(11) . .
C8 C8 C6 107.9(8) 6 .
C8 C8 Rh1 72.0(4) 6 .
C6 C8 Rh1 100.1(9) . .
C8 C8 H8 121.7 6 .
C6 C8 H8 121.7 . .
Rh1 C8 H8 121.7 . .
C5 C5 C6 106.4(8) 6 .
C5 C5 Rh1 71.8(4) 6 .
C6 C5 Rh1 96.0(8) . .
C5 C5 H5 123.2 6 .
C6 C5 H5 123.2 . .
Rh1 C5 H5 123.2 . .
C17 C16 C15 119.6(12) . .
C17 C16 H16 120.2 . .
C15 C16 H16 120.2 . .
C6 C7 C6 97.3(15) 6 .
C6 C7 H7A 112.3 6 .
C6 C7 H7A 112.3 . .
C6 C7 H7B 112.3 6 .
C6 C7 H7B 112.3 . .
H7A C7 H7B 109.9 . .
C7 C6 C5 100.8(13) . .
C7 C6 C8 98.7(13) . .
C5 C6 C8 97.5(10) . .
C7 C6 H6 118.6 . .
C5 C6 H6 118.6 . .
C8 C6 H6 118.6 . .
C15 C18 H18A 109.5 . .
C15 C18 H18B 109.5 . .
H18A C18 H18B 109.5 . .
C15 C18 H18C 109.5 . .
H18A C18 H18C 109.5 . .
H18B C18 H18C 109.5 . .
C16 C17 C16 122.4(15) . 6
C16 C17 H17 118.8 . .
C16 C17 H17 118.8 6 .
C12 C11 C10 120.1(14) . .
C12 C11 H11 119.9 . .
C10 C11 H11 119.9 . .
C13 C12 C11 119.9(13) . .
C13 C12 H12 120.0 . .
C11 C12 H12 120.0 . .
C12 C13 C12 121.7(15) 6 .
C12 C13 H13 119.1 6 .
C12 C13 H13 119.1 . .
C4 C10 C11 120.6(7) . 6
C4 C10 C11 120.6(7) . .
C11 C10 C11 117.9(14) 6 .

loop_
_geom_bond_atom_site_label_1
_geom_bond_atom_site_label_2
_geom_bond_distance
_geom_bond_site_symmetry_2
F3 C25 1.340(15) .
F2 C25 1.311(18) .
F1 C25 1.224(19) .
F4 C26 1.254(16) .
F5 C26 1.298(17) .
F6 C26 1.243(19) .
F8 C31 1.250(16) .
F7 C31 1.216(15) .
F9 C31 1.241(13) .
F12 C36 1.214(16) .
F10 C36 1.273(16) .
F11 C36 1.276(18) .
C19 C24 1.400(13) .
C19 C20 1.411(13) .
C19 B1 1.626(11) .
C24 C23 1.400(14) .
C24 H24 0.9300 .
C23 C22 1.364(16) .
C23 C26 1.493(15) .
C22 C21 1.340(15) .
C22 H22 0.9300 .
C20 C21 1.424(14) .
C20 H20 0.9300 .
C21 C25 1.521(16) .
C27 C28 1.401(11) 6
C27 C28 1.401(11) .
C27 B1 1.609(18) .
C28 C29 1.369(13) .
C28 H28 0.9300 .
C29 C30 1.371(11) .
C29 C31 1.506(13) .
C30 C29 1.371(11) 6
C30 H30 0.9300 .
C32 C33 1.382(11) .
C32 C33 1.382(11) 6
C32 B1 1.665(15) .
C33 C34 1.376(13) .
C33 H33 0.9300 .
C34 C35 1.370(13) .
C34 C36 1.488(16) .
C35 C34 1.370(13) 6
C35 H35 0.9300 .
B1 C19 1.626(11) 6
Rh1 C1 1.991(12) .
Rh1 N1 2.069(11) .
Rh1 C8 2.096(11) .
Rh1 C8 2.096(11) 6
Rh1 C5 2.184(11) .
Rh1 C5 2.184(11) 6
N1 C14 1.451(16) .
N1 C4 1.56(2) .
N2 C1 1.286(18) .
N2 C4 1.378(17) .
N2 C3 1.43(2) .
N3 C2 1.36(2) .
N3 C1 1.398(17) .
N3 C9 1.426(18) .
C2 C3 1.28(2) .
C2 H2 0.9300 .
C3 H3 0.9300 .
C4 C10 1.311(19) .
C9 H9A 0.9600 .
C9 H9C 0.9600 .
C9 H9B 0.9600 .
C14 C15 1.389(13) .
C14 C15 1.389(13) 6
C15 C16 1.404(16) .
C15 C18 1.495(19) .
C8 C8 1.29(3) 6
C8 C6 1.55(2) .
C8 H8 0.9800 .
C5 C5 1.36(3) 6
C5 C6 1.56(2) .
C5 H5 0.9800 .
C16 C17 1.373(15) .
C16 H16 0.9300 .
C7 C6 1.49(2) 6
C7 C6 1.493(19) .
C7 H7A 0.9700 .
C7 H7B 0.9700 .
C6 H6 0.9800 .
C18 H18A 0.9600 .
C18 H18B 0.9600 .
C18 H18C 0.9600 .
C17 C16 1.373(15) 6
C17 H17 0.9300 .
C11 C12 1.357(19) .
C11 C10 1.386(16) .
C11 H11 0.9300 .
C12 C13 1.336(18) .
C12 H12 0.9300 .
C13 C12 1.336(18) 6
C13 H13 0.9300 .
C10 C11 1.386(16) 6

loop_
_geom_torsion_atom_site_label_1
_geom_torsion_atom_site_label_2
_geom_torsion_atom_site_label_3
_geom_torsion_atom_site_label_4
_geom_torsion
_geom_torsion_site_symmetry_1
_geom_torsion_site_symmetry_4
C20 C19 C24 C23 -1.1(12) . .
B1 C19 C24 C23 -175.9(8) . .
C19 C24 C23 C22 1.9(14) . .
C19 C24 C23 C26 -177.4(9) . .
C24 C23 C22 C21 -2.1(15) . .
C26 C23 C22 C21 177.2(10) . .
C24 C19 C20 C21 0.7(13) . .
B1 C19 C20 C21 175.8(8) . .
C23 C22 C21 C20 1.6(15) . .
C23 C22 C21 C25 173.9(12) . .
C19 C20 C21 C22 -1.0(15) . .
C19 C20 C21 C25 -173.8(10) . .
C22 C21 C25 F1 -125.5(15) . .
C20 C21 C25 F1 47.2(18) . .
C22 C21 C25 F2 113.2(13) . .
C20 C21 C25 F2 -74.1(15) . .
C22 C21 C25 F3 0.0(19) . .
C20 C21 C25 F3 172.7(11) . .
C22 C23 C26 F6 113.6(17) . .
C24 C23 C26 F6 -67.2(17) . .
C22 C23 C26 F4 -128.9(16) . .
C24 C23 C26 F4 50.3(18) . .
C22 C23 C26 F5 -3.5(18) . .
C24 C23 C26 F5 175.7(11) . .
C28 C27 C28 C29 -2.2(15) 6 .
B1 C27 C28 C29 171.7(9) . .
C27 C28 C29 C30 -0.4(14) . .
C27 C28 C29 C31 -179.5(9) . .
C28 C29 C30 C29 3.0(18) . 6
C31 C29 C30 C29 -177.8(8) . 6
C30 C29 C31 F7 100.3(17) . .
C28 C29 C31 F7 -80.5(17) . .
C30 C29 C31 F9 -29.3(17) . .
C28 C29 C31 F9 149.8(12) . .
C30 C29 C31 F8 -150.9(14) . .
C28 C29 C31 F8 28.2(17) . .
C33 C32 C33 C34 4.8(15) 6 .
B1 C32 C33 C34 175.5(9) . .
C32 C33 C34 C35 -3.5(14) . .
C32 C33 C34 C36 178.2(9) . .
C33 C34 C35 C34 1.8(18) . 6
C36 C34 C35 C34 -179.8(8) . 6
C35 C34 C36 F12 14(2) . .
C33 C34 C36 F12 -167.6(16) . .
C35 C34 C36 F10 -114.1(15) . .
C33 C34 C36 F10 64.3(16) . .
C35 C34 C36 F11 131.4(17) . .
C33 C34 C36 F11 -50.2(18) . .
C28 C27 B1 C19 -34.8(13) 6 6
C28 C27 B1 C19 151.8(8) . 6
C28 C27 B1 C19 -151.8(8) 6 .
C28 C27 B1 C19 34.8(13) . .
C28 C27 B1 C32 86.7(9) 6 .
C28 C27 B1 C32 -86.7(9) . .
C24 C19 B1 C27 -139.2(9) . .
C20 C19 B1 C27 46.1(11) . .
C24 C19 B1 C19 98.9(10) . 6
C20 C19 B1 C19 -75.7(11) . 6
C24 C19 B1 C32 -24.2(12) . .
C20 C19 B1 C32 161.2(8) . .
C33 C32 B1 C27 -85.1(8) . .
C33 C32 B1 C27 85.1(8) 6 .
C33 C32 B1 C19 35.9(13) . 6
C33 C32 B1 C19 -153.9(8) 6 6
C33 C32 B1 C19 153.9(8) . .
C33 C32 B1 C19 -35.9(13) 6 .
C1 Rh1 N1 C14 180.0 . .
C8 Rh1 N1 C14 68.8(15) . .
C8 Rh1 N1 C14 -68.8(15) 6 .
C5 Rh1 N1 C14 18.6(4) . .
C5 Rh1 N1 C14 -18.6(4) 6 .
C1 Rh1 N1 C4 0.0 . .
C8 Rh1 N1 C4 -111.2(15) . .
C8 Rh1 N1 C4 111.2(15) 6 .
C5 Rh1 N1 C4 -161.4(4) . .
C5 Rh1 N1 C4 161.4(4) 6 .
C4 N2 C1 N3 180.000(1) . .
C3 N2 C1 N3 0.000(1) . .
C4 N2 C1 Rh1 0.000(2) . .
C3 N2 C1 Rh1 180.0 . .
C2 N3 C1 N2 0.000(2) . .
C9 N3 C1 N2 180.000(2) . .
C2 N3 C1 Rh1 180.000(1) . .
C9 N3 C1 Rh1 0.000(3) . .
N1 Rh1 C1 N2 0.000(1) . .
C8 Rh1 C1 N2 160.8(4) . .
C8 Rh1 C1 N2 -160.8(4) 6 .
C5 Rh1 C1 N2 86.3(16) . .
C5 Rh1 C1 N2 -86.3(16) 6 .
N1 Rh1 C1 N3 180.000(2) . .
C8 Rh1 C1 N3 -19.2(4) . .
C8 Rh1 C1 N3 19.2(4) 6 .
C5 Rh1 C1 N3 -93.7(16) . .
C5 Rh1 C1 N3 93.7(16) 6 .
C1 N3 C2 C3 0.000(2) . .
C9 N3 C2 C3 180.000(2) . .
N3 C2 C3 N2 0.000(2) . .
C1 N2 C3 C2 0.000(2) . .
C4 N2 C3 C2 180.000(2) . .
C1 N2 C4 C10 180.000(1) . .
C3 N2 C4 C10 0.000(2) . .
C1 N2 C4 N1 0.000(1) . .
C3 N2 C4 N1 180.0 . .
C14 N1 C4 C10 0.000(1) . .
Rh1 N1 C4 C10 180.0 . .
C14 N1 C4 N2 180.0 . .
Rh1 N1 C4 N2 0.000(1) . .
C4 N1 C14 C15 93.0(10) . .
Rh1 N1 C14 C15 -87.0(10) . .
C4 N1 C14 C15 -93.0(10) . 6
Rh1 N1 C14 C15 87.0(10) . 6
C15 C14 C15 C16 1(2) 6 .
N1 C14 C15 C16 175.1(11) . .
C15 C14 C15 C18 -177.2(10) 6 .
N1 C14 C15 C18 -3.5(18) . .
C1 Rh1 C8 C8 96.8(2) . 6
N1 Rh1 C8 C8 -157.7(15) . 6
C5 Rh1 C8 C8 -102.4(5) . 6
C5 Rh1 C8 C8 -66.1(5) 6 6
C1 Rh1 C8 C6 -157.6(7) . .
N1 Rh1 C8 C6 -52.0(19) . .
C8 Rh1 C8 C6 105.6(8) 6 .
C5 Rh1 C8 C6 3.2(8) . .
C5 Rh1 C8 C6 39.6(9) 6 .
C1 Rh1 C5 C5 -176.1(17) . 6
N1 Rh1 C5 C5 -94.02(19) . 6
C8 Rh1 C5 C5 102.1(5) . 6
C8 Rh1 C5 C5 66.2(5) 6 6
C1 Rh1 C5 C6 78.6(18) . .
N1 Rh1 C5 C6 160.7(8) . .
C8 Rh1 C5 C6 -3.2(8) . .
C8 Rh1 C5 C6 -39.1(9) 6 .
C5 Rh1 C5 C6 -105.3(8) 6 .
C14 C15 C16 C17 0.4(17) . .
C18 C15 C16 C17 179.0(13) . .
C6 C7 C6 C5 -49.4(18) 6 .
C6 C7 C6 C8 50.0(18) 6 .
C5 C5 C6 C7 31.5(11) 6 .
Rh1 C5 C6 C7 104.3(11) . .
C5 C5 C6 C8 -68.8(9) 6 .
Rh1 C5 C6 C8 4.0(10) . .
C8 C8 C6 C7 -32.1(11) 6 .
Rh1 C8 C6 C7 -106.4(11) . .
C8 C8 C6 C5 70.1(9) 6 .
Rh1 C8 C6 C5 -4.2(11) . .
C15 C16 C17 C16 -2(2) . 6
C10 C11 C12 C13 4(3) . .
C11 C12 C13 C12 -4(3) . 6
N2 C4 C10 C11 84.2(13) . 6
N1 C4 C10 C11 -95.8(13) . 6
N2 C4 C10 C11 -84.2(13) . .
N1 C4 C10 C11 95.8(13) . .
C12 C11 C10 C4 164.3(15) . .
C12 C11 C10 C11 -4(3) . 6
